data_2105774
loop_
_publ_author_name
'Ca\~nadillas-Delgado, Laura'
'Fabelo, \'Oscar'
'Pas\'an, Jorge'
'D\'eniz, Mariadel'
'Mart\'inez-Benito, Carla'
'D\'iaz-Gallifa, Pau'
'Mart\'in, Tom\'as'
'Ruiz-P\'erez, Catalina'

_publ_section_title
;
 Three new europium(III) methanetriacetate metal-organic frameworks: the
 influence of synthesis on the product topology
;
_journal_coeditor_code BI5013
_journal_issue 1
_journal_name_full 'Acta Crystallographica Section B'
_journal_page_first 19
_journal_page_last 27
_journal_paper_doi 10.1107/S2052520613034550
_journal_volume 70
_journal_year 2014
_chemical_formula_moiety 'C7 H9 Eu O7, H2 O'
_chemical_formula_sum 'C7 H11 Eu O8'
_chemical_formula_weight 375.12
_space_group_IT_number 29
_symmetry_cell_setting orthorhombic
_symmetry_space_group_name_Hall 'P 2c -2ac'
_symmetry_space_group_name_H-M 'P c a 21'
_atom_sites_solution_hydrogens geom
_atom_sites_solution_primary direct
_atom_sites_solution_secondary difmap
_audit_creation_method SHELXL-97
_cell_angle_alpha 90.00
_cell_angle_beta 90.00
_cell_angle_gamma 90.00
_cell_formula_units_Z 8
_cell_length_a 17.4543(19)
_cell_length_b 7.8087(6)
_cell_length_c 14.9761(18)
_cell_measurement_temperature 293(2)
_cell_volume 2041.2(4)
_computing_cell_refinement HKL2000
_computing_data_collection 'Collect (Nonius, 1998)'
_computing_data_reduction 'HKL2000 (Otwinowski & Minor, 1997)'
_computing_molecular_graphics 'Ortep-3 for Windows (Farrugia, 1997)'
_computing_publication_material 'WinGX (Farrugia, 1999)'
_computing_structure_refinement 'SHELXL-97 (Sheldrick, 2008)'
_computing_structure_solution 'SHELXS-97 (Sheldrick, 2008)'
_diffrn_ambient_temperature 293(2)
_diffrn_detector_area_resol_mean 9
_diffrn_measured_fraction_theta_full 0.758
_diffrn_measured_fraction_theta_max 0.758
_diffrn_measurement_device '95mm CCD camera on \k-goniostat'
_diffrn_measurement_device_type KappaCCD
_diffrn_measurement_method 'CCD rotation images, thick slices'
_diffrn_radiation_monochromator 'horizonally mounted graphite crystal'
_diffrn_radiation_source 'fine-focus sealed tube'
_diffrn_radiation_type MoK\a
_diffrn_radiation_wavelength 0.71070
_diffrn_reflns_av_R_equivalents 0.0763
_diffrn_reflns_av_sigmaI/netI 0.0848
_diffrn_reflns_limit_h_max 23
_diffrn_reflns_limit_h_min -22
_diffrn_reflns_limit_k_max 8
_diffrn_reflns_limit_k_min -10
_diffrn_reflns_limit_l_max 19
_diffrn_reflns_limit_l_min -15
_diffrn_reflns_number 8250
_diffrn_reflns_theta_full 28.28
_diffrn_reflns_theta_max 28.28
_diffrn_reflns_theta_min 3.50
_diffrn_standards_number 0
_exptl_absorpt_coefficient_mu 6.172
_exptl_absorpt_correction_T_max 0.3830
_exptl_absorpt_correction_T_min 0.3700
_exptl_absorpt_correction_type cylinder
_exptl_absorpt_process_details
;
Interpolation using  Int.Tab. Vol. C (1992) p. 523,Tab. 6.3.3.3
for values of muR in the range 0-2.5, and Int.Tab. Vol.II (1959)
p.302; Table 5.3.6 B for muR in the range 2.6-10.0.
The interpolation procedure of C.W.Dwiggins Jr (Acta Cryst.(1975)
A31,146-148) is used with some modification.
;
_exptl_crystal_colour yellow
_exptl_crystal_density_diffrn 2.441
_exptl_crystal_density_method 'not measured'
_exptl_crystal_description prism
_exptl_crystal_F_000 1440
_exptl_crystal_size_max 0.70
_exptl_crystal_size_mid 0.26
_exptl_crystal_size_min 0.24
_refine_diff_density_max 1.385
_refine_diff_density_min -1.819
_refine_ls_abs_structure_details
;
Refined as an inversion twin.
;
_refine_ls_abs_structure_Flack 0.38(3)
_refine_ls_extinction_coef 0.054(5)
_refine_ls_extinction_expression Fc^*^=kFc[1+0.001xFc^2^\l^3^/sin(2\q)]^-1/4^
_refine_ls_extinction_method SHELXL
_refine_ls_goodness_of_fit_ref 1.139
_refine_ls_hydrogen_treatment constr
_refine_ls_matrix_type full
_refine_ls_number_parameters 291
_refine_ls_number_reflns 3215
_refine_ls_number_restraints 1
_refine_ls_restrained_S_all 1.139
_refine_ls_R_factor_all 0.0664
_refine_ls_R_factor_gt 0.0634
_refine_ls_shift/su_max 0.000
_refine_ls_shift/su_mean 0.000
_refine_ls_structure_factor_coef Fsqd
_refine_ls_weighting_details 'calc w=1/[\s^2^(Fo^2^)+(0.0878P)^2^+3.3954P] where P=(Fo^2^+2Fc^2^)/3'
_refine_ls_weighting_scheme calc
_refine_ls_wR_factor_gt 0.1621
_refine_ls_wR_factor_ref 0.1666
_reflns_number_gt 3040
_reflns_number_total 3215
_reflns_threshold_expression I>2\s(I)
_cod_data_source_file bi5013sup1.cif
_cod_data_source_block II
_cod_database_code 2105774
_cod_database_fobs_code 2105774

loop_
_symmetry_equiv_pos_as_xyz
'x, y, z'
'-x, -y, z+1/2'
'-x+1/2, y, z+1/2'
'x+1/2, -y, z'

loop_
_atom_site_type_symbol
_atom_site_label
_atom_site_fract_x
_atom_site_fract_y
_atom_site_fract_z
_atom_site_U_iso_or_equiv
_atom_site_adp_type
_atom_site_calc_flag
_atom_site_refinement_flags
_atom_site_occupancy
_atom_site_symmetry_multiplicity
Eu Eu1 0.15041(3) 0.24606(3) 0.00438(4) 0.0166(2) Uani d . 1 1
Eu Eu2 0.09236(3) -0.25409(3) 0.04429(4) 0.0166(2) Uani d . 1 1
O O1 0.1453(3) 0.0136(9) 0.1122(5) 0.0269(14) Uani d . 1 1
O O1W 0.2535(4) 0.4328(8) -0.0629(6) 0.0399(19) Uani d . 1 1
H H1W 0.2432 0.5374 -0.0528 0.060 Uiso d R 1 1
H H2W 0.2967 0.4338 -0.0893 0.060 Uiso d R 1 1
O O2 0.1227(4) -0.2038(8) 0.2015(5) 0.0310(12) Uani d . 1 1
O O2W -0.0119(4) -0.0698(9) 0.1055(6) 0.0350(17) Uani d . 1 1
H H3W -0.0013 0.0348 0.0959 0.052 Uiso d R 1 1
H H4W -0.0532 -0.0697 0.1357 0.052 Uiso d R 1 1
O O3 0.2621(4) 0.0543(8) 0.4466(6) 0.0360(17) Uani d . 1 1
O O4 0.2857(5) -0.2199(8) 0.4674(9) 0.0393(19) Uani d . 1 1
O O5 -0.0731(3) -0.0067(9) 0.4502(5) 0.0241(12) Uani d . 1 1
O O6 0.0020(3) 0.2085(8) 0.4227(6) 0.0325(13) Uani d . 1 1
O O7 0.2521(3) 0.2951(7) 0.1172(5) 0.0322(13) Uani d . 1 1
O O8 0.1719(3) 0.5069(7) 0.1002(4) 0.0203(11) Uani d . 1 1
O O9 0.5026(3) 0.4459(7) 0.0994(5) 0.0267(14) Uani d . 1 1
O O10 0.5231(4) 0.7253(7) 0.0736(8) 0.0314(18) Uani d . 1 1
O O11 0.3813(3) 0.3078(8) 0.3433(4) 0.0320(12) Uani d . 1 1
O O12 0.4024(3) 0.5117(9) 0.4363(5) 0.0235(13) Uani d . 1 1
C C1 0.1393(4) -0.0486(9) 0.1911(5) 0.0228(13) Uani d . 1 1
C C2 0.1496(5) 0.0668(11) 0.2714(6) 0.0351(19) Uani d . 1 1
H H2A 0.2036 0.0944 0.2767 0.042 Uiso calc R 1 1
H H2B 0.1225 0.1730 0.2602 0.042 Uiso calc R 1 1
C C3 0.1230(3) -0.0031(9) 0.3587(6) 0.0215(14) Uani d . 1 1
H H3 0.1268 0.0906 0.4020 0.026 Uiso calc R 1 1
C C4 0.1721(4) -0.1490(9) 0.3947(6) 0.0345(17) Uani d . 1 1
H H4A 0.1415 -0.2142 0.4367 0.041 Uiso calc R 1 1
H H4B 0.1846 -0.2246 0.3454 0.041 Uiso calc R 1 1
C C5 0.2451(4) -0.0989(8) 0.4400(5) 0.0239(14) Uani d . 1 1
C C6 0.0376(3) -0.0602(11) 0.3577(7) 0.040(2) Uani d . 1 1
H H6A 0.0194 -0.0605 0.2966 0.047 Uiso calc R 1 1
H H6B 0.0342 -0.1764 0.3802 0.047 Uiso calc R 1 1
C C7 -0.0134(3) 0.0536(9) 0.4128(5) 0.0216(13) Uani d . 1 1
C C8 0.2326(3) 0.4457(9) 0.1349(5) 0.0206(13) Uani d . 1 1
C C9 0.2780(3) 0.5496(9) 0.2005(5) 0.0216(13) Uani d . 1 1
H H9A 0.2624 0.5179 0.2604 0.026 Uiso calc R 1 1
H H9B 0.2655 0.6696 0.1922 0.026 Uiso calc R 1 1
C C10 0.3652(3) 0.5287(9) 0.1932(5) 0.0164(12) Uani d . 1 1
H H10 0.3770 0.4077 0.1824 0.020 Uiso calc R 1 1
C C11 0.3967(3) 0.6353(8) 0.1152(5) 0.0195(12) Uani d . 1 1
H H11A 0.3913 0.7558 0.1295 0.023 Uiso calc R 1 1
H H11B 0.3661 0.6125 0.0625 0.023 Uiso calc R 1 1
C C12 0.4813(3) 0.5982(8) 0.0934(5) 0.0199(12) Uani d . 1 1
C C13 0.4041(3) 0.5848(9) 0.2806(5) 0.0203(13) Uani d . 1 1
H H13A 0.4584 0.6008 0.2694 0.024 Uiso calc R 1 1
H H13B 0.3831 0.6946 0.2985 0.024 Uiso calc R 1 1
C C14 0.3947(3) 0.4599(10) 0.3571(6) 0.0213(13) Uani d . 1 1
O O3W -0.1033(5) -0.4584(12) -0.1368(10) 0.087(4) Uani d . 1 1
H H5W -0.0728 -0.3810 -0.1187 0.131 Uiso d R 1 1
H H6W -0.0757 -0.5271 -0.1669 0.131 Uiso d R 1 1
O O4W 0.8544(3) 0.9340(8) 0.2025(5) 0.0402(15) Uani d . 1 1
H H7W 0.8239 0.8868 0.1657 0.060 Uiso d R 1 1
H H8W 0.8662 0.8555 0.2394 0.060 Uiso d R 1 1

loop_
_atom_site_aniso_label
_atom_site_aniso_U_11
_atom_site_aniso_U_22
_atom_site_aniso_U_33
_atom_site_aniso_U_12
_atom_site_aniso_U_13
_atom_site_aniso_U_23
Eu1 0.0108(3) 0.0131(3) 0.0260(4) 0.00012(8) 0.00183(18) -0.00039(17)
Eu2 0.0100(3) 0.0124(3) 0.0273(4) 0.00033(7) 0.0017(2) -0.00025(17)
O1 0.023(3) 0.034(3) 0.025(3) -0.005(2) 0.001(2) 0.004(2)
O1W 0.023(3) 0.031(3) 0.066(5) -0.002(3) 0.016(3) 0.003(3)
O2 0.045(4) 0.017(2) 0.030(3) -0.002(3) -0.004(3) -0.006(2)
O2W 0.023(3) 0.027(3) 0.055(5) 0.001(2) 0.016(3) 0.000(3)
O3 0.022(3) 0.027(3) 0.059(5) -0.010(2) -0.017(3) -0.004(3)
O4 0.035(4) 0.030(3) 0.053(5) 0.008(3) -0.017(3) 0.011(4)
O5 0.009(2) 0.026(3) 0.037(3) -0.003(2) 0.005(2) 0.000(2)
O6 0.023(3) 0.018(2) 0.057(4) -0.001(3) 0.015(3) 0.001(3)
O7 0.024(2) 0.018(2) 0.054(4) 0.002(3) -0.018(2) -0.002(3)
O8 0.017(2) 0.018(2) 0.026(3) -0.0002(19) -0.006(2) -0.005(2)
O9 0.018(3) 0.025(3) 0.037(4) 0.003(2) 0.005(2) 0.003(3)
O10 0.015(3) 0.015(2) 0.064(5) -0.003(2) 0.014(3) 0.003(3)
O11 0.047(3) 0.018(3) 0.031(3) 0.001(2) 0.000(2) -0.002(2)
O12 0.024(3) 0.023(3) 0.023(3) -0.005(2) 0.0017(19) 0.003(2)
C1 0.021(3) 0.019(3) 0.028(3) 0.008(3) 0.001(2) 0.000(3)
C2 0.046(5) 0.024(4) 0.035(4) -0.007(3) -0.007(3) -0.003(3)
C3 0.007(3) 0.013(3) 0.045(4) 0.003(2) 0.000(3) -0.002(3)
C4 0.036(4) 0.020(3) 0.048(4) -0.006(3) -0.017(3) 0.007(3)
C5 0.017(3) 0.022(3) 0.033(4) 0.002(2) -0.004(3) -0.003(3)
C6 0.010(3) 0.047(5) 0.061(5) 0.001(3) 0.013(3) -0.028(4)
C7 0.009(3) 0.028(3) 0.028(3) 0.006(2) 0.002(2) 0.006(3)
C8 0.012(3) 0.025(3) 0.025(3) -0.003(2) 0.001(2) 0.003(3)
C9 0.009(2) 0.022(3) 0.034(4) 0.000(2) 0.001(2) -0.002(3)
C10 0.009(2) 0.025(3) 0.015(3) 0.003(2) -0.003(2) -0.004(2)
C11 0.012(2) 0.022(3) 0.024(3) 0.002(2) 0.001(2) 0.006(2)
C12 0.018(3) 0.023(3) 0.019(3) 0.000(2) 0.003(2) 0.001(2)
C13 0.017(3) 0.023(3) 0.021(3) -0.006(2) -0.005(2) 0.002(3)
C14 0.010(2) 0.031(4) 0.023(3) -0.004(2) 0.002(2) 0.000(3)
O3W 0.047(5) 0.064(7) 0.151(10) -0.021(4) 0.033(6) -0.020(6)
O4W 0.025(3) 0.044(4) 0.052(4) -0.011(2) 0.001(2) 0.013(3)

loop_
_atom_type_symbol
_atom_type_description
_atom_type_scat_dispersion_real
_atom_type_scat_dispersion_imag
_atom_type_scat_source
C C 0.0033 0.0016 'International Tables Vol C Tables 4.2.6.8 and 6.1.1.4'
H H 0.0000 0.0000 'International Tables Vol C Tables 4.2.6.8 and 6.1.1.4'
Eu Eu -0.1578 3.6682 'International Tables Vol C Tables 4.2.6.8 and 6.1.1.4'
O O 0.0106 0.0060 'International Tables Vol C Tables 4.2.6.8 and 6.1.1.4'

loop_
_geom_angle_atom_site_label_1
_geom_angle_atom_site_label_2
_geom_angle_atom_site_label_3
_geom_angle_site_symmetry_1
_geom_angle_site_symmetry_3
_geom_angle
O3 Eu1 O1 3_554 . 77.8(2)
O3 Eu1 O5 3_554 2_554 75.2(2)
O1 Eu1 O5 . 2_554 68.3(2)
O3 Eu1 O10 3_554 4_465 144.5(2)
O1 Eu1 O10 . 4_465 75.8(2)
O5 Eu1 O10 2_554 4_465 73.2(2)
O3 Eu1 O7 3_554 . 83.2(3)
O1 Eu1 O7 . . 71.9(2)
O5 Eu1 O7 2_554 . 137.7(2)
O10 Eu1 O7 4_465 . 110.2(3)
O3 Eu1 O12 3_554 3_554 129.3(3)
O1 Eu1 O12 . 3_554 151.7(2)
O5 Eu1 O12 2_554 3_554 107.3(2)
O10 Eu1 O12 4_465 3_554 76.3(2)
O7 Eu1 O12 . 3_554 114.5(2)
O3 Eu1 O8 3_554 . 129.8(2)
O1 Eu1 O8 . . 103.3(3)
O5 Eu1 O8 2_554 . 152.8(2)
O10 Eu1 O8 4_465 . 79.7(2)
O7 Eu1 O8 . . 51.74(19)
O12 Eu1 O8 3_554 . 67.3(2)
O3 Eu1 O11 3_554 3_554 84.9(3)
O1 Eu1 O11 . 3_554 140.4(2)
O5 Eu1 O11 2_554 3_554 73.0(2)
O10 Eu1 O11 4_465 3_554 100.8(3)
O7 Eu1 O11 . 3_554 141.2(2)
O12 Eu1 O11 3_554 3_554 50.8(2)
O8 Eu1 O11 . 3_554 115.03(19)
O3 Eu1 O1W 3_554 . 75.7(3)
O1 Eu1 O1W . . 136.2(2)
O5 Eu1 O1W 2_554 . 134.6(3)
O10 Eu1 O1W 4_465 . 139.3(2)
O7 Eu1 O1W . . 70.9(3)
O12 Eu1 O1W 3_554 . 67.6(2)
O8 Eu1 O1W . . 69.8(2)
O11 Eu1 O1W 3_554 . 70.4(3)
O3 Eu1 C14 3_554 3_554 105.7(3)
O1 Eu1 C14 . 3_554 158.86(19)
O5 Eu1 C14 2_554 3_554 92.2(2)
O10 Eu1 C14 4_465 3_554 91.3(3)
O7 Eu1 C14 . 3_554 129.0(2)
O12 Eu1 C14 3_554 3_554 25.9(2)
O8 Eu1 C14 . 3_554 90.5(2)
O11 Eu1 C14 3_554 3_554 25.2(2)
O1W Eu1 C14 . 3_554 63.5(2)
O3 Eu1 C8 3_554 . 106.0(2)
O1 Eu1 C8 . . 88.4(2)
O5 Eu1 C8 2_554 . 156.0(2)
O10 Eu1 C8 4_465 . 96.6(3)
O7 Eu1 C8 . . 25.62(18)
O12 Eu1 C8 3_554 . 90.7(2)
O8 Eu1 C8 . . 26.18(17)
O11 Eu1 C8 3_554 . 130.89(19)
O1W Eu1 C8 . . 66.7(2)
C14 Eu1 C8 3_554 . 110.0(2)
O3 Eu1 Eu2 3_554 1_565 147.25(16)
O1 Eu1 Eu2 . 1_565 127.46(17)
O5 Eu1 Eu2 2_554 1_565 130.06(13)
O10 Eu1 Eu2 4_465 1_565 68.10(13)
O7 Eu1 Eu2 . 1_565 85.99(13)
O12 Eu1 Eu2 3_554 1_565 33.88(16)
O8 Eu1 Eu2 . 1_565 34.86(13)
O11 Eu1 Eu2 3_554 1_565 84.42(13)
O1W Eu1 Eu2 . 1_565 71.51(15)
C14 Eu1 Eu2 3_554 1_565 59.24(16)
C8 Eu1 Eu2 . 1_565 60.43(13)
O9 Eu2 O4 4_455 3_554 146.1(2)
O9 Eu2 O12 4_455 3_544 77.1(2)
O4 Eu2 O12 3_554 3_544 74.7(3)
O9 Eu2 O2 4_455 . 84.7(2)
O4 Eu2 O2 3_554 . 104.4(3)
O12 Eu2 O2 3_544 . 138.5(2)
O9 Eu2 O8 4_455 1_545 76.8(2)
O4 Eu2 O8 3_554 1_545 75.7(2)
O12 Eu2 O8 3_544 1_545 68.78(19)
O2 Eu2 O8 . 1_545 70.9(2)
O9 Eu2 O6 4_455 2_554 84.6(2)
O4 Eu2 O6 3_554 2_554 102.6(4)
O12 Eu2 O6 3_544 2_554 69.3(2)
O2 Eu2 O6 . 2_554 145.9(2)
O8 Eu2 O6 1_545 2_554 136.9(2)
O9 Eu2 O2W 4_455 . 75.4(2)
O4 Eu2 O2W 3_554 . 138.5(2)
O12 Eu2 O2W 3_544 . 134.6(2)
O2 Eu2 O2W . . 73.2(3)
O8 Eu2 O2W 1_545 . 136.1(2)
O6 Eu2 O2W 2_554 . 72.7(3)
O9 Eu2 O5 4_455 2_554 129.5(2)
O4 Eu2 O5 3_554 2_554 76.2(2)
O12 Eu2 O5 3_544 2_554 104.0(3)
O2 Eu2 O5 . 2_554 116.2(2)
O8 Eu2 O5 1_545 2_554 151.9(2)
O6 Eu2 O5 2_554 2_554 51.65(19)
O2W Eu2 O5 . 2_554 68.8(2)
O9 Eu2 O1 4_455 . 130.1(2)
O4 Eu2 O1 3_554 . 77.2(3)
O12 Eu2 O1 3_544 . 151.8(2)
O2 Eu2 O1 . . 52.7(2)
O8 Eu2 O1 1_545 . 106.6(2)
O6 Eu2 O1 2_554 . 115.1(2)
O2W Eu2 O1 . . 68.8(2)
O5 Eu2 O1 2_554 . 66.3(2)
O9 Eu2 C1 4_455 . 106.5(3)
O4 Eu2 C1 3_554 . 93.0(3)
O12 Eu2 C1 3_544 . 157.49(19)
O2 Eu2 C1 . . 26.1(2)
O8 Eu2 C1 1_545 . 90.1(2)
O6 Eu2 C1 2_554 . 132.7(2)
O2W Eu2 C1 . . 66.4(2)
O5 Eu2 C1 2_554 . 90.9(2)
O1 Eu2 C1 . . 26.8(2)
O9 Eu2 C7 4_455 2_554 105.8(2)
O4 Eu2 C7 3_554 2_554 92.0(3)
O12 Eu2 C7 3_544 2_554 88.4(2)
O2 Eu2 C7 . 2_554 132.6(2)
O8 Eu2 C7 1_545 2_554 156.1(2)
O6 Eu2 C7 2_554 2_554 25.7(2)
O2W Eu2 C7 . 2_554 65.6(2)
O5 Eu2 C7 2_554 2_554 26.29(18)
O1 Eu2 C7 . 2_554 90.0(2)
C1 Eu2 C7 . 2_554 111.17(19)
O9 Eu2 Eu1 4_455 1_545 66.54(14)
O4 Eu2 Eu1 3_554 1_545 79.53(16)
O12 Eu2 Eu1 3_544 1_545 34.59(15)
O2 Eu2 Eu1 . 1_545 103.95(15)
O8 Eu2 Eu1 1_545 1_545 35.64(13)
O6 Eu2 Eu1 2_554 1_545 101.24(15)
O2W Eu2 Eu1 . 1_545 141.95(15)
O5 Eu2 Eu1 2_554 1_545 136.96(16)
O1 Eu2 Eu1 . 1_545 140.16(14)
C1 Eu2 Eu1 . 1_545 125.62(14)
C7 Eu2 Eu1 2_554 1_545 122.78(14)
C1 O1 Eu1 . . 154.0(5)
C1 O1 Eu2 . . 91.6(5)
Eu1 O1 Eu2 . . 111.5(3)
Eu1 O1W H1W . . 109.4
Eu1 O1W H2W . . 145.2
H1W O1W H2W . . 105.1
C1 O2 Eu2 . . 94.9(5)
Eu2 O2W H3W . . 109.4
Eu2 O2W H4W . . 144.5
H3W O2W H4W . . 105.9
C5 O3 Eu1 . 3 144.8(6)
C5 O4 Eu2 . 3 137.1(6)
C7 O5 Eu1 . 2 151.7(5)
C7 O5 Eu2 . 2 93.3(5)
Eu1 O5 Eu2 2 2 111.2(2)
C7 O6 Eu2 . 2 94.8(4)
C8 O7 Eu1 . . 95.5(4)
C8 O8 Eu2 . 1_565 152.7(5)
C8 O8 Eu1 . . 93.0(4)
Eu2 O8 Eu1 1_565 . 109.5(2)
C12 O9 Eu2 . 4 142.2(5)
C12 O10 Eu1 . 4_565 133.6(5)
C14 O11 Eu1 . 3 93.8(5)
C14 O12 Eu2 . 3_565 150.1(5)
C14 O12 Eu1 . 3 94.5(5)
Eu2 O12 Eu1 3_565 3 111.5(3)
O2 C1 O1 . . 120.0(7)
O2 C1 C2 . . 120.2(7)
O1 C1 C2 . . 119.8(7)
O2 C1 Eu2 . . 59.0(4)
O1 C1 Eu2 . . 61.6(4)
C2 C1 Eu2 . . 170.1(5)
C3 C2 C1 . . 116.2(7)
C3 C2 H2A . . 108.2
C1 C2 H2A . . 108.2
C3 C2 H2B . . 108.2
C1 C2 H2B . . 108.2
H2A C2 H2B . . 107.4
C2 C3 C4 . . 114.1(6)
C2 C3 C6 . . 113.3(7)
C4 C3 C6 . . 109.1(6)
C2 C3 H3 . . 106.6
C4 C3 H3 . . 106.6
C6 C3 H3 . . 106.6
C5 C4 C3 . . 116.4(6)
C5 C4 H4A . . 108.2
C3 C4 H4A . . 108.2
C5 C4 H4B . . 108.2
C3 C4 H4B . . 108.2
H4A C4 H4B . . 107.4
O3 C5 O4 . . 124.7(8)
O3 C5 C4 . . 119.6(7)
O4 C5 C4 . . 115.7(7)
C7 C6 C3 . . 113.1(6)
C7 C6 H6A . . 109.0
C3 C6 H6A . . 109.0
C7 C6 H6B . . 109.0
C3 C6 H6B . . 109.0
H6A C6 H6B . . 107.8
O6 C7 O5 . . 118.8(7)
O6 C7 C6 . . 120.7(6)
O5 C7 C6 . . 120.5(7)
O6 C7 Eu2 . 2 59.5(4)
O5 C7 Eu2 . 2 60.5(4)
C6 C7 Eu2 . 2 169.5(5)
O7 C8 O8 . . 119.5(6)
O7 C8 C9 . . 120.2(6)
O8 C8 C9 . . 120.2(6)
O7 C8 Eu1 . . 58.9(4)
O8 C8 Eu1 . . 60.8(4)
C9 C8 Eu1 . . 177.8(4)
C8 C9 C10 . . 114.8(5)
C8 C9 H9A . . 108.6
C10 C9 H9A . . 108.6
C8 C9 H9B . . 108.6
C10 C9 H9B . . 108.6
H9A C9 H9B . . 107.5
C9 C10 C11 . . 110.6(5)
C9 C10 C13 . . 110.3(5)
C11 C10 C13 . . 109.6(5)
C9 C10 H10 . . 108.8
C11 C10 H10 . . 108.8
C13 C10 H10 . . 108.8
C10 C11 C12 . . 113.7(5)
C10 C11 H11A . . 108.8
C12 C11 H11A . . 108.8
C10 C11 H11B . . 108.8
C12 C11 H11B . . 108.8
H11A C11 H11B . . 107.7
O9 C12 O10 . . 126.2(7)
O9 C12 C11 . . 116.7(6)
O10 C12 C11 . . 117.0(6)
C14 C13 C10 . . 114.4(5)
C14 C13 H13A . . 108.7
C10 C13 H13A . . 108.7
C14 C13 H13B . . 108.7
C10 C13 H13B . . 108.7
H13A C13 H13B . . 107.6
O11 C14 O12 . . 119.2(7)
O11 C14 C13 . . 121.1(7)
O12 C14 C13 . . 119.6(7)
O11 C14 Eu1 . 3 61.0(4)
O12 C14 Eu1 . 3 59.6(4)
C13 C14 Eu1 . 3 169.8(4)
H5W O3W H6W . . 105.2
H7W O4W H8W . . 105.1

loop_
_geom_bond_atom_site_label_1
_geom_bond_atom_site_label_2
_geom_bond_site_symmetry_2
_geom_bond_distance
Eu1 O3 3_554 2.307(6)
Eu1 O1 . 2.431(7)
Eu1 O5 2_554 2.445(6)
Eu1 O10 4_465 2.462(8)
Eu1 O7 . 2.480(6)
Eu1 O12 3_554 2.488(6)
Eu1 O8 . 2.520(6)
Eu1 O11 3_554 2.521(7)
Eu1 O1W . 2.526(7)
Eu1 C14 3_554 2.876(8)
Eu1 C8 . 2.883(7)
Eu1 Eu2 1_565 4.0767(5)
Eu2 O9 4_455 2.319(6)
Eu2 O4 3_554 2.435(9)
Eu2 O12 3_544 2.443(7)
Eu2 O2 . 2.445(7)
Eu2 O8 1_545 2.472(6)
Eu2 O6 2_554 2.480(7)
Eu2 O2W . 2.495(7)
Eu2 O5 2_554 2.499(7)
Eu2 O1 . 2.502(7)
Eu2 C1 . 2.842(8)
Eu2 C7 2_554 2.868(7)
Eu2 Eu1 1_545 4.0767(5)
O1 C1 . 1.281(9)
O1W H1W . 0.8500
O1W H2W . 0.8501
O2 C1 . 1.255(9)
O2W H3W . 0.8500
O2W H4W . 0.8499
O3 C5 . 1.236(8)
O3 Eu1 3 2.307(6)
O4 C5 . 1.250(9)
O4 Eu2 3 2.435(9)
O5 C7 . 1.272(8)
O5 Eu1 2 2.445(6)
O5 Eu2 2 2.499(7)
O6 C7 . 1.248(9)
O6 Eu2 2 2.480(7)
O7 C8 . 1.252(9)
O8 C8 . 1.274(8)
O8 Eu2 1_565 2.472(6)
O9 C12 . 1.249(8)
O9 Eu2 4 2.319(6)
O10 C12 . 1.267(9)
O10 Eu1 4_565 2.462(8)
O11 C14 . 1.228(9)
O11 Eu1 3 2.521(7)
O12 C14 . 1.261(10)
O12 Eu2 3_565 2.443(7)
O12 Eu1 3 2.488(6)
C1 C2 . 1.514(10)
C2 C3 . 1.491(13)
C2 H2A . 0.9700
C2 H2B . 0.9700
C3 C4 . 1.525(10)
C3 C6 . 1.555(9)
C3 H3 . 0.9800
C4 C5 . 1.496(9)
C4 H4A . 0.9700
C4 H4B . 0.9700
C6 C7 . 1.505(9)
C6 H6A . 0.9700
C6 H6B . 0.9700
C7 Eu2 2 2.868(7)
C8 C9 . 1.501(9)
C9 C10 . 1.535(8)
C9 H9A . 0.9700
C9 H9B . 0.9700
C10 C11 . 1.536(9)
C10 C13 . 1.538(9)
C10 H10 . 0.9800
C11 C12 . 1.539(8)
C11 H11A . 0.9700
C11 H11B . 0.9700
C13 C14 . 1.513(10)
C13 H13A . 0.9700
C13 H13B . 0.9700
C14 Eu1 3 2.876(8)
O3W H5W . 0.8499
O3W H6W . 0.8499
O4W H7W . 0.8499
O4W H8W . 0.8500

loop_
_geom_torsion_atom_site_label_1
_geom_torsion_atom_site_label_2
_geom_torsion_atom_site_label_3
_geom_torsion_atom_site_label_4
_geom_torsion_site_symmetry_1
_geom_torsion_site_symmetry_4
_geom_torsion
O3 Eu1 O1 C1 3_554 . 143.1(12)
O5 Eu1 O1 C1 2_554 . -138.1(12)
O10 Eu1 O1 C1 4_465 . -60.9(11)
O7 Eu1 O1 C1 . . 56.3(11)
O12 Eu1 O1 C1 3_554 . -52.0(13)
O8 Eu1 O1 C1 . . 14.7(11)
O11 Eu1 O1 C1 3_554 . -150.7(11)
O1W Eu1 O1 C1 . . 89.3(12)
C14 Eu1 O1 C1 3_554 . -114.8(12)
C8 Eu1 O1 C1 . . 36.3(11)
Eu2 Eu1 O1 C1 1_565 . -13.6(12)
O3 Eu1 O1 Eu2 3_554 . -65.8(3)
O5 Eu1 O1 Eu2 2_554 . 13.0(2)
O10 Eu1 O1 Eu2 4_465 . 90.3(3)
O7 Eu1 O1 Eu2 . . -152.6(3)
O12 Eu1 O1 Eu2 3_554 . 99.1(5)
O8 Eu1 O1 Eu2 . . 165.8(2)
O11 Eu1 O1 Eu2 3_554 . 0.4(4)
O1W Eu1 O1 Eu2 . . -119.6(3)
C14 Eu1 O1 Eu2 3_554 . 36.3(7)
C8 Eu1 O1 Eu2 . . -172.5(2)
Eu2 Eu1 O1 Eu2 1_565 . 137.53(16)
O9 Eu2 O1 C1 4_455 . 32.3(5)
O4 Eu2 O1 C1 3_554 . -124.7(5)
O12 Eu2 O1 C1 3_544 . -130.1(5)
O2 Eu2 O1 C1 . . -5.1(4)
O8 Eu2 O1 C1 1_545 . -54.2(4)
O6 Eu2 O1 C1 2_554 . 137.2(4)
O2W Eu2 O1 C1 . . 79.5(4)
O5 Eu2 O1 C1 2_554 . 154.9(5)
C7 Eu2 O1 C1 2_554 . 143.2(4)
Eu1 Eu2 O1 C1 1_545 . -69.0(5)
O9 Eu2 O1 Eu1 4_455 . -135.4(3)
O4 Eu2 O1 Eu1 3_554 . 67.5(3)
O12 Eu2 O1 Eu1 3_544 . 62.2(5)
O2 Eu2 O1 Eu1 . . -172.9(3)
O8 Eu2 O1 Eu1 1_545 . 138.1(2)
O6 Eu2 O1 Eu1 2_554 . -30.5(3)
O2W Eu2 O1 Eu1 . . -88.2(3)
O5 Eu2 O1 Eu1 2_554 . -12.9(2)
C1 Eu2 O1 Eu1 . . -167.7(6)
C7 Eu2 O1 Eu1 2_554 . -24.6(3)
Eu1 Eu2 O1 Eu1 1_545 . 123.20(19)
O9 Eu2 O2 C1 4_455 . -146.9(5)
O4 Eu2 O2 C1 3_554 . 66.4(5)
O12 Eu2 O2 C1 3_544 . 149.4(4)
O8 Eu2 O2 C1 1_545 . 135.3(5)
O6 Eu2 O2 C1 2_554 . -74.7(6)
O2W Eu2 O2 C1 . . -70.5(5)
O5 Eu2 O2 C1 2_554 . -15.1(5)
O1 Eu2 O2 C1 . . 5.3(4)
C7 Eu2 O2 C1 2_554 . -40.2(6)
Eu1 Eu2 O2 C1 1_545 . 148.9(4)
O3 Eu1 O7 C8 3_554 . 152.9(5)
O1 Eu1 O7 C8 . . -127.8(5)
O5 Eu1 O7 C8 2_554 . -148.0(4)
O10 Eu1 O7 C8 4_465 . -61.0(5)
O12 Eu1 O7 C8 3_554 . 22.6(5)
O8 Eu1 O7 C8 . . -3.3(4)
O11 Eu1 O7 C8 3_554 . 79.8(6)
O1W Eu1 O7 C8 . . 75.7(5)
C14 Eu1 O7 C8 3_554 . 48.1(6)
Eu2 Eu1 O7 C8 1_565 . 3.9(4)
O3 Eu1 O8 C8 3_554 . -28.3(6)
O1 Eu1 O8 C8 . . 56.8(4)
O5 Eu1 O8 C8 2_554 . 124.9(5)
O10 Eu1 O8 C8 4_465 . 129.4(5)
O7 Eu1 O8 C8 . . 3.2(4)
O12 Eu1 O8 C8 3_554 . -151.3(5)
O11 Eu1 O8 C8 3_554 . -133.4(4)
O1W Eu1 O8 C8 . . -77.9(4)
C14 Eu1 O8 C8 3_554 . -139.4(4)
Eu2 Eu1 O8 C8 1_565 . -164.3(5)
O3 Eu1 O8 Eu2 3_554 1_565 136.0(3)
O1 Eu1 O8 Eu2 . 1_565 -138.9(2)
O5 Eu1 O8 Eu2 2_554 1_565 -70.8(6)
O10 Eu1 O8 Eu2 4_465 1_565 -66.3(3)
O7 Eu1 O8 Eu2 . 1_565 167.5(3)
O12 Eu1 O8 Eu2 3_554 1_565 13.0(2)
O11 Eu1 O8 Eu2 3_554 1_565 30.9(3)
O1W Eu1 O8 Eu2 . 1_565 86.4(3)
C14 Eu1 O8 Eu2 3_554 1_565 24.9(2)
C8 Eu1 O8 Eu2 . 1_565 164.3(5)
Eu2 O2 C1 O1 . . -9.5(7)
Eu2 O2 C1 C2 . . 168.5(6)
Eu1 O1 C1 O2 . . 162.5(8)
Eu2 O1 C1 O2 . . 9.2(7)
Eu1 O1 C1 C2 . . -15.5(16)
Eu2 O1 C1 C2 . . -168.8(6)
Eu1 O1 C1 Eu2 . . 153.3(12)
O9 Eu2 C1 O2 4_455 . 34.6(5)
O4 Eu2 C1 O2 3_554 . -117.3(5)
O12 Eu2 C1 O2 3_544 . -61.6(8)
O8 Eu2 C1 O2 1_545 . -41.6(5)
O6 Eu2 C1 O2 2_554 . 132.6(5)
O2W Eu2 C1 O2 . . 100.1(5)
O5 Eu2 C1 O2 2_554 . 166.5(4)
O1 Eu2 C1 O2 . . -170.7(7)
C7 Eu2 C1 O2 2_554 . 149.4(4)
Eu1 Eu2 C1 O2 1_545 . -38.0(5)
O9 Eu2 C1 O1 4_455 . -154.7(4)
O4 Eu2 C1 O1 3_554 . 53.4(5)
O12 Eu2 C1 O1 3_544 . 109.0(7)
O2 Eu2 C1 O1 . . 170.7(7)
O8 Eu2 C1 O1 1_545 . 129.0(4)
O6 Eu2 C1 O1 2_554 . -56.8(5)
O2W Eu2 C1 O1 . . -89.3(4)
O5 Eu2 C1 O1 2_554 . -22.9(4)
C7 Eu2 C1 O1 2_554 . -40.0(5)
Eu1 Eu2 C1 O1 1_545 . 132.6(4)
O9 Eu2 C1 C2 4_455 . -54(3)
O4 Eu2 C1 C2 3_554 . 154(3)
O12 Eu2 C1 C2 3_544 . -150(3)
O2 Eu2 C1 C2 . . -88(3)
O8 Eu2 C1 C2 1_545 . -130(3)
O6 Eu2 C1 C2 2_554 . 44(3)
O2W Eu2 C1 C2 . . 12(3)
O5 Eu2 C1 C2 2_554 . 78(3)
O1 Eu2 C1 C2 . . 101(3)
C7 Eu2 C1 C2 2_554 . 61(3)
Eu1 Eu2 C1 C2 1_545 . -126(3)
O2 C1 C2 C3 . . -12.7(11)
O1 C1 C2 C3 . . 165.3(7)
Eu2 C1 C2 C3 . . 70(3)
C1 C2 C3 C4 . . 70.2(9)
C1 C2 C3 C6 . . -55.5(9)
C2 C3 C4 C5 . . 79.8(9)
C6 C3 C4 C5 . . -152.4(7)
Eu1 O3 C5 O4 3 . -5.3(19)
Eu1 O3 C5 C4 3 . 176.0(9)
Eu2 O4 C5 O3 3 . 1.0(19)
Eu2 O4 C5 C4 3 . 179.8(9)
C3 C4 C5 O3 . . 0.3(12)
C3 C4 C5 O4 . . -178.5(9)
C2 C3 C6 C7 . . -110.4(8)
C4 C3 C6 C7 . . 121.3(8)
Eu2 O6 C7 O5 2 . 12.2(7)
Eu2 O6 C7 C6 2 . -167.8(6)
Eu1 O5 C7 O6 2 . -162.6(8)
Eu2 O5 C7 O6 2 . -12.0(7)
Eu1 O5 C7 C6 2 . 17.4(15)
Eu2 O5 C7 C6 2 . 167.9(6)
Eu1 O5 C7 Eu2 2 2 -150.5(11)
C3 C6 C7 O6 . . 29.9(11)
C3 C6 C7 O5 . . -150.0(7)
C3 C6 C7 Eu2 . 2 -58(3)
Eu1 O7 C8 O8 . . 5.8(7)
Eu1 O7 C8 C9 . . -177.6(5)
Eu2 O8 C8 O7 1_565 . -151.9(8)
Eu1 O8 C8 O7 . . -5.7(7)
Eu2 O8 C8 C9 1_565 . 31.5(14)
Eu1 O8 C8 C9 . . 177.7(5)
Eu2 O8 C8 Eu1 1_565 . -146.2(11)
O3 Eu1 C8 O7 3_554 . -28.1(5)
O1 Eu1 C8 O7 . . 48.7(5)
O5 Eu1 C8 O7 2_554 . 61.4(7)
O10 Eu1 C8 O7 4_465 . 124.2(5)
O12 Eu1 C8 O7 3_554 . -159.5(5)
O8 Eu1 C8 O7 . . 174.2(7)
O11 Eu1 C8 O7 3_554 . -125.3(5)
O1W Eu1 C8 O7 . . -94.3(5)
C14 Eu1 C8 O7 3_554 . -141.9(5)
Eu2 Eu1 C8 O7 1_565 . -175.6(5)
O3 Eu1 C8 O8 3_554 . 157.7(4)
O1 Eu1 C8 O8 . . -125.5(4)
O5 Eu1 C8 O8 2_554 . -112.8(6)
O10 Eu1 C8 O8 4_465 . -50.0(4)
O7 Eu1 C8 O8 . . -174.2(7)
O12 Eu1 C8 O8 3_554 . 26.3(4)
O11 Eu1 C8 O8 3_554 . 60.5(5)
O1W Eu1 C8 O8 . . 91.5(4)
C14 Eu1 C8 O8 3_554 . 43.9(4)
Eu2 Eu1 C8 O8 1_565 . 10.2(4)
O3 Eu1 C8 C9 3_554 . 39(12)
O1 Eu1 C8 C9 . . 116(12)
O5 Eu1 C8 C9 2_554 . 129(12)
O10 Eu1 C8 C9 4_465 . -169(12)
O7 Eu1 C8 C9 . . 67(12)
O12 Eu1 C8 C9 3_554 . -92(12)
O8 Eu1 C8 C9 . . -119(12)
O11 Eu1 C8 C9 3_554 . -58(12)
O1W Eu1 C8 C9 . . -27(12)
C14 Eu1 C8 C9 3_554 . -75(12)
Eu2 Eu1 C8 C9 1_565 . -108(12)
O7 C8 C9 C10 . . 40.6(9)
O8 C8 C9 C10 . . -142.9(6)
Eu1 C8 C9 C10 . . -25(12)
C8 C9 C10 C11 . . 78.9(7)
C8 C9 C10 C13 . . -159.7(6)
C9 C10 C11 C12 . . -170.3(5)
C13 C10 C11 C12 . . 67.9(7)
Eu2 O9 C12 O10 4 . -28.6(15)
Eu2 O9 C12 C11 4 . 153.5(6)
Eu1 O10 C12 O9 4_565 . 16.7(17)
Eu1 O10 C12 C11 4_565 . -165.3(7)
C10 C11 C12 O9 . . 38.1(9)
C10 C11 C12 O10 . . -140.1(9)
C9 C10 C13 C14 . . 74.0(7)
C11 C10 C13 C14 . . -164.1(5)
Eu1 O11 C14 O12 3 . 13.0(6)
Eu1 O11 C14 C13 3 . -168.4(5)
Eu2 O12 C14 O11 3_565 . -164.4(6)
Eu1 O12 C14 O11 3 . -13.2(6)
Eu2 O12 C14 C13 3_565 . 17.1(12)
Eu1 O12 C14 C13 3 . 168.2(5)
Eu2 O12 C14 Eu1 3_565 3 -151.2(9)
C10 C13 C14 O11 . . 23.3(9)
C10 C13 C14 O12 . . -158.2(6)
C10 C13 C14 Eu1 . 3 -76(3)
